data_2216815
loop_
_publ_author_name
'Qing Chen'
'Qi-Long Zhang'
'Yun-Qian Zhang'
'Bi-Xue Zhu'
'Xiao-Sheng Yang'

_publ_section_title
;
 7-Hydroxy-4',5'-methylenedioxypterocarpan hemihydrate
;
_journal_coeditor_code TK2211
_journal_issue 12
_journal_name_full 'Acta Crystallographica Section E'
_journal_page_first o4893
_journal_page_last o4893
_journal_paper_doi 10.1107/S160053680705965X
_journal_volume 63
_journal_year 2007
_chemical_formula_iupac 'C16 H12 O5, 0.5H2 O'
_chemical_formula_moiety 'C16 H12 O5, 0.5(H2 O)'
_chemical_formula_sum 'C16 H13 O5.5'
_chemical_formula_weight 293.27
_chemical_melting_point 448.6(5)
_chemical_name_systematic
;
7-Hydroxy-4',5'-methylenedioxypterocarpan hemihydrate
;
_space_group_IT_number 4
_symmetry_cell_setting monoclinic
_symmetry_space_group_name_Hall 'P 2yb'
_symmetry_space_group_name_H-M 'P 1 21 1'
_atom_sites_solution_hydrogens geom
_atom_sites_solution_primary direct
_atom_sites_solution_secondary difmap
_audit_creation_method SHELXL-97
_cell_angle_alpha 90
_cell_angle_beta 91.318(7)
_cell_angle_gamma 90
_cell_formula_units_Z 4
_cell_length_a 6.5998(13)
_cell_length_b 7.6711(16)
_cell_length_c 26.547(5)
_cell_measurement_reflns_used 14367
_cell_measurement_temperature 273(2)
_cell_measurement_theta_max 25.2
_cell_measurement_theta_min 0.8
_cell_volume 1343.7(5)
_computing_cell_refinement 'SAINT (Bruker, 2002)'
_computing_data_collection 'SMART (Bruker, 2002)'
_computing_data_reduction 'SAINT (Bruker, 2002)'
_computing_molecular_graphics 'Ortep-3 for Windows (Farrugia, 1997)'
_computing_publication_material 'WinGX (Farrugia, 1999)'
_computing_structure_refinement 'SHELXL97 (Sheldrick, 1997)'
_computing_structure_solution 'SHELXS97 (Sheldrick, 1997)'
_diffrn_ambient_temperature 273(2)
_diffrn_measured_fraction_theta_full 0.995
_diffrn_measured_fraction_theta_max 0.995
_diffrn_measurement_device_type 'Bruker APEXII CCD area-detector'
_diffrn_measurement_method '\f and \w scans'
_diffrn_radiation_monochromator graphite
_diffrn_radiation_source 'fine-focus sealed tube'
_diffrn_radiation_type MoK\a
_diffrn_radiation_wavelength 0.71073
_diffrn_reflns_av_R_equivalents 0.032
_diffrn_reflns_av_sigmaI/netI 0.022
_diffrn_reflns_limit_h_max 7
_diffrn_reflns_limit_h_min -7
_diffrn_reflns_limit_k_max 9
_diffrn_reflns_limit_k_min -9
_diffrn_reflns_limit_l_max 28
_diffrn_reflns_limit_l_min -31
_diffrn_reflns_number 14367
_diffrn_reflns_theta_full 25.2
_diffrn_reflns_theta_max 25.2
_diffrn_reflns_theta_min 0.8
_diffrn_standards_interval_count 0
_diffrn_standards_interval_time 0
_diffrn_standards_number 0
_exptl_absorpt_coefficient_mu 0.110
_exptl_absorpt_correction_T_max 0.990
_exptl_absorpt_correction_T_min 0.977
_exptl_absorpt_correction_type multi-scan
_exptl_absorpt_process_details '(SADABS; Bruker, 2005)'
_exptl_crystal_colour colorless
_exptl_crystal_density_diffrn 1.450
_exptl_crystal_density_method 'not measured'
_exptl_crystal_description prism
_exptl_crystal_F_000 612
_exptl_crystal_size_max 0.21
_exptl_crystal_size_mid 0.13
_exptl_crystal_size_min 0.09
_refine_diff_density_max 0.15
_refine_diff_density_min -0.12
_refine_ls_extinction_coef 0.0094(15)
_refine_ls_extinction_expression Fc^*^=kFc[1+0.001xFc^2^\l^3^/sin(2\q)]^-1/4^
_refine_ls_extinction_method SHELXL97
_refine_ls_goodness_of_fit_ref 1.06
_refine_ls_hydrogen_treatment constr
_refine_ls_matrix_type full
_refine_ls_number_parameters 389
_refine_ls_number_reflns 2588
_refine_ls_number_restraints 1
_refine_ls_restrained_S_all 1.06
_refine_ls_R_factor_all 0.034
_refine_ls_R_factor_gt 0.031
_refine_ls_shift/su_max <0.001
_refine_ls_shift/su_mean 0.000
_refine_ls_structure_factor_coef Fsqd
_refine_ls_weighting_details 'calc w=1/[\s^2^(Fo^2^)+(0.0419P)^2^+0.2147P] where P=(Fo^2^+2Fc^2^)/3'
_refine_ls_weighting_scheme calc
_refine_ls_wR_factor_gt 0.076
_refine_ls_wR_factor_ref 0.078
_reflns_number_gt 2428
_reflns_number_total 2588
_reflns_threshold_expression I>2\s(I)
_cod_data_source_file tk2211.cif
_cod_data_source_block I
_cod_depositor_comments
;
The following automatic conversions were performed:

'_chemical_melting_point' value '175-176\% C' was changed to
'448.6(5)' - it was converted from degrees Celsius(C) to Kelvins(K),
the average value was taken and precision was estimated.

Automatic conversion script
Id: cif_fix_values 1646 2011-03-28 12:23:43Z adriana 

The following automatic conversions were performed:

'_chemical_melting_point' value '175-176\% C' was changed to
'448.6(5)' - it was converted from degrees Celsius(C) to Kelvins(K),
the average value was taken and precision was estimated.

Automatic conversion script
Id: cif_fix_values 1715 2011-07-08 13:25:40Z adriana 
;
_cod_original_sg_symbol_H-M 'P 21'
_cod_database_code 2216815
_cod_database_fobs_code 2216815

loop_
_symmetry_equiv_pos_as_xyz
'x, y, z'
'-x, y+1/2, -z'

loop_
_atom_site_type_symbol
_atom_site_label
_atom_site_fract_x
_atom_site_fract_y
_atom_site_fract_z
_atom_site_U_iso_or_equiv
_atom_site_adp_type
_atom_site_calc_flag
_atom_site_refinement_flags
_atom_site_occupancy
C C17 0.3735(4) 0.2865(4) 0.28681(9) 0.0410(6) Uani d . 1
C C18 0.1732(4) 0.2929(4) 0.27036(9) 0.0464(7) Uani d . 1
H H18 0.0696 0.2652 0.2921 0.056 Uiso calc R 1
C C19 0.5265(4) 0.3225(4) 0.25426(9) 0.0456(6) Uani d . 1
H H19 0.6610 0.3173 0.2654 0.055 Uiso calc R 1
C C20 0.1291(4) 0.3409(4) 0.22136(9) 0.0434(6) Uani d . 1
H H20 -0.0057 0.3487 0.2106 0.052 Uiso calc R 1
C C21 0.4796(4) 0.3666(4) 0.20467(9) 0.0401(6) Uani d . 1
C C22 0.2810(4) 0.3781(3) 0.18742(9) 0.0361(5) Uani d . 1
C C23 0.2321(4) 0.4413(3) 0.13512(9) 0.0370(5) Uani d . 1
H H23 0.1476 0.5459 0.1374 0.044 Uiso calc R 1
C C24 0.5951(4) 0.3719(5) 0.12170(9) 0.0475(7) Uani d . 1
H H24A 0.5624 0.2500 0.1162 0.057 Uiso calc R 1
H H24B 0.7131 0.3998 0.1021 0.057 Uiso calc R 1
C C25 0.4173(4) 0.4844(4) 0.10406(9) 0.0383(6) Uani d . 1
H H25 0.4508 0.6087 0.1062 0.046 Uiso calc R 1
C C26 0.3451(3) 0.4357(3) 0.05191(9) 0.0352(5) Uani d . 1
C C27 0.1733(4) 0.3339(3) 0.05624(9) 0.0370(5) Uani d . 1
C C28 0.0649(4) 0.2655(4) 0.01535(9) 0.0434(6) Uani d . 1
H H28 -0.0514 0.1985 0.0187 0.052 Uiso calc R 1
C C29 0.4257(4) 0.4705(4) 0.00480(9) 0.0388(6) Uani d . 1
H H29 0.5434 0.5355 0.0011 0.047 Uiso calc R 1
C C30 0.3202(4) 0.4027(3) -0.03548(9) 0.0377(6) Uani d . 1
C C31 0.1455(4) 0.3060(3) -0.03058(9) 0.0399(6) Uani d . 1
C C32 0.1876(4) 0.3583(5) -0.11197(10) 0.0562(8) Uani d . 1
H H32A 0.2212 0.2887 -0.1411 0.067 Uiso calc R 1
H H32B 0.1096 0.4586 -0.1234 0.067 Uiso calc R 1
O O6 0.4273(3) 0.2438(3) 0.33548(7) 0.0539(5) Uani d . 1
H H6 0.3249 0.2244 0.3515 0.081 Uiso calc R 1
O O7 0.6410(2) 0.3999(3) 0.17416(6) 0.0542(6) Uani d . 1
O O8 0.1194(2) 0.3076(3) 0.10559(6) 0.0429(4) Uani d . 1
O O9 0.0730(3) 0.2572(3) -0.07755(7) 0.0556(5) Uani d . 1
O O10 0.3679(3) 0.4137(3) -0.08601(6) 0.0501(5) Uani d . 1
C C1 0.1839(4) 0.2268(3) 0.45496(9) 0.0363(5) Uani d . 1
C C2 0.3757(4) 0.2741(4) 0.47033(9) 0.0381(6) Uani d . 1
H H2 0.4652 0.3213 0.4475 0.046 Uiso calc R 1
C C3 0.0490(4) 0.1544(4) 0.48846(9) 0.0400(6) Uani d . 1
H H3 -0.0814 0.1235 0.4779 0.048 Uiso calc R 1
C C4 0.1122(4) 0.1293(4) 0.53751(9) 0.0392(6) Uani d . 1
H H4 0.0234 0.0781 0.5598 0.047 Uiso calc R 1
C C5 0.3043(3) 0.1777(3) 0.55505(8) 0.0334(5) Uani d . 1
C C6 0.4352(3) 0.2507(3) 0.52047(9) 0.0350(5) Uani d . 1
C C7 0.6668(4) 0.3281(4) 0.58512(9) 0.0397(6) Uani d . 1
H H7A 0.5928 0.4313 0.5951 0.048 Uiso calc R 1
H H7B 0.8100 0.3502 0.5911 0.048 Uiso calc R 1
C C8 0.3761(4) 0.1382(3) 0.60767(9) 0.0364(5) Uani d . 1
H H8 0.3492 0.0152 0.6149 0.044 Uiso calc R 1
C C9 0.6023(3) 0.1750(3) 0.61713(9) 0.0360(5) Uani d . 1
H H9 0.6852 0.0715 0.6110 0.043 Uiso calc R 1
C C10 0.6054(4) 0.2242(3) 0.67194(9) 0.0382(6) Uani d . 1
C C11 0.4108(4) 0.2677(4) 0.68482(9) 0.0395(6) Uani d . 1
C C12 0.3581(4) 0.3335(4) 0.73156(9) 0.0478(7) Uani d . 1
H H12 0.2263 0.3636 0.7397 0.057 Uiso calc R 1
C C13 0.7658(4) 0.2426(4) 0.70657(9) 0.0438(6) Uani d . 1
H H13 0.8983 0.2141 0.6987 0.053 Uiso calc R 1
C C14 0.7161(4) 0.3051(4) 0.75271(9) 0.0432(6) Uani d . 1
C C15 0.5217(4) 0.3496(4) 0.76451(9) 0.0464(6) Uani d . 1
C C16 0.7197(4) 0.4165(4) 0.83025(10) 0.0508(7) Uani d . 1
H H16A 0.7354 0.3608 0.8629 0.061 Uiso calc R 1
H H16B 0.7606 0.5375 0.8336 0.061 Uiso calc R 1
O O1 0.1322(3) 0.2541(3) 0.40500(6) 0.0450(4) Uani d . 1
H H1 0.0151 0.2224 0.3996 0.068 Uiso calc R 1
O O2 0.6306(2) 0.2972(3) 0.53267(6) 0.0446(5) Uani d . 1
O O3 0.2721(2) 0.2476(3) 0.64510(6) 0.0418(4) Uani d . 1
O O4 0.8427(3) 0.3305(3) 0.79441(7) 0.0614(6) Uani d . 1
O O5 0.5157(3) 0.4066(4) 0.81333(7) 0.0673(7) Uani d . 1
O O1W 0.7950(3) 0.1124(3) 0.37226(9) 0.0735(7) Uani d . 1
H H1WA 0.6647 0.1553 0.3623 0.088 Uiso d R 1
H H1WB 0.8030 -0.0173 0.3708 0.088 Uiso d R 1

loop_
_atom_site_aniso_label
_atom_site_aniso_U_11
_atom_site_aniso_U_22
_atom_site_aniso_U_33
_atom_site_aniso_U_12
_atom_site_aniso_U_13
_atom_site_aniso_U_23
C17 0.0395(13) 0.0501(16) 0.0333(13) 0.0042(12) -0.0039(10) -0.0020(11)
C18 0.0379(14) 0.0651(19) 0.0365(13) -0.0010(13) 0.0062(10) -0.0003(13)
C19 0.0313(12) 0.0654(18) 0.0398(14) 0.0044(13) -0.0043(10) -0.0019(13)
C20 0.0310(12) 0.0611(17) 0.0380(14) 0.0038(13) -0.0022(10) -0.0026(13)
C21 0.0308(12) 0.0531(16) 0.0365(13) 0.0007(12) 0.0009(9) -0.0018(12)
C22 0.0325(12) 0.0424(14) 0.0334(13) 0.0041(11) -0.0014(9) -0.0038(11)
C23 0.0341(12) 0.0413(14) 0.0354(13) 0.0038(11) -0.0027(9) -0.0017(11)
C24 0.0333(13) 0.075(2) 0.0345(13) 0.0004(14) 0.0019(10) 0.0012(14)
C25 0.0359(12) 0.0418(14) 0.0371(13) -0.0049(11) -0.0028(10) -0.0033(11)
C26 0.0327(12) 0.0364(13) 0.0363(13) -0.0030(10) -0.0023(9) 0.0016(10)
C27 0.0365(12) 0.0401(13) 0.0344(12) -0.0009(11) 0.0003(9) 0.0021(11)
C28 0.0389(13) 0.0497(15) 0.0414(14) -0.0125(13) -0.0028(10) 0.0008(12)
C29 0.0351(13) 0.0416(14) 0.0398(14) -0.0069(11) 0.0003(10) 0.0014(11)
C30 0.0370(13) 0.0423(14) 0.0337(12) 0.0024(11) 0.0007(10) 0.0014(11)
C31 0.0384(13) 0.0441(15) 0.0369(13) -0.0028(12) -0.0064(10) -0.0044(12)
C32 0.0521(16) 0.079(2) 0.0375(14) -0.0138(17) -0.0072(11) -0.0003(15)
O6 0.0437(10) 0.0819(15) 0.0359(10) 0.0068(10) -0.0034(7) 0.0060(10)
O7 0.0291(9) 0.0950(17) 0.0385(10) -0.0041(10) -0.0018(7) 0.0036(11)
O8 0.0381(9) 0.0558(11) 0.0346(9) -0.0122(8) -0.0012(7) 0.0028(8)
O9 0.0567(11) 0.0725(14) 0.0373(10) -0.0221(11) -0.0049(8) -0.0043(10)
O10 0.0496(10) 0.0688(14) 0.0318(9) -0.0112(10) 0.0004(7) -0.0012(9)
C1 0.0390(13) 0.0385(13) 0.0314(12) 0.0027(11) 0.0023(9) -0.0037(10)
C2 0.0361(12) 0.0443(14) 0.0342(13) -0.0047(11) 0.0061(10) 0.0010(11)
C3 0.0298(13) 0.0512(15) 0.0392(14) -0.0037(11) 0.0029(9) -0.0020(12)
C4 0.0347(13) 0.0455(14) 0.0375(14) -0.0063(11) 0.0081(10) 0.0005(11)
C5 0.0308(12) 0.0351(12) 0.0345(13) -0.0027(10) 0.0023(9) -0.0023(10)
C6 0.0323(12) 0.0365(12) 0.0365(12) -0.0025(10) 0.0041(9) -0.0034(11)
C7 0.0336(12) 0.0484(14) 0.0372(13) -0.0063(11) -0.0010(10) -0.0049(12)
C8 0.0387(13) 0.0362(13) 0.0345(13) -0.0031(11) 0.0047(10) 0.0004(11)
C9 0.0331(12) 0.0392(13) 0.0357(13) 0.0018(10) 0.0004(9) -0.0023(11)
C10 0.0350(13) 0.0422(14) 0.0373(13) 0.0015(11) 0.0008(10) 0.0026(11)
C11 0.0358(13) 0.0493(15) 0.0331(12) -0.0022(12) -0.0026(9) 0.0014(11)
C12 0.0336(13) 0.0734(19) 0.0363(14) 0.0001(14) 0.0032(10) -0.0014(14)
C13 0.0360(13) 0.0508(15) 0.0442(15) 0.0030(12) -0.0043(10) 0.0006(13)
C14 0.0389(14) 0.0509(16) 0.0394(14) -0.0033(12) -0.0079(10) 0.0038(12)
C15 0.0473(15) 0.0604(18) 0.0315(13) -0.0057(14) -0.0002(10) 0.0025(13)
C16 0.0572(17) 0.0540(17) 0.0406(15) -0.0056(14) -0.0083(12) 0.0011(13)
O1 0.0415(9) 0.0591(12) 0.0342(9) -0.0048(9) -0.0024(7) 0.0015(9)
O2 0.0337(9) 0.0633(12) 0.0370(9) -0.0131(8) 0.0031(7) -0.0005(8)
O3 0.0323(9) 0.0607(11) 0.0323(9) 0.0013(8) 0.0010(6) -0.0044(9)
O4 0.0499(11) 0.0897(17) 0.0441(11) 0.0017(12) -0.0129(8) -0.0078(12)
O5 0.0530(12) 0.116(2) 0.0332(10) -0.0019(13) -0.0030(8) -0.0123(12)
O1W 0.0548(13) 0.0650(14) 0.0989(18) -0.0079(12) -0.0338(12) 0.0022(13)

loop_
_atom_type_symbol
_atom_type_description
_atom_type_scat_dispersion_real
_atom_type_scat_dispersion_imag
_atom_type_scat_source
C C 0.0033 0.0000 'International Tables Vol C Tables 4.2.6.8 and 6.1.1.4'
H H 0.0000 0.0000 'International Tables Vol C Tables 4.2.6.8 and 6.1.1.4'
O O 0.0106 0.0000 'International Tables Vol C Tables 4.2.6.8 and 6.1.1.4'

loop_
_geom_angle_atom_site_label_1
_geom_angle_atom_site_label_2
_geom_angle_atom_site_label_3
_geom_angle
O6 C17 C19 117.6(2)
O6 C17 C18 122.0(2)
C19 C17 C18 120.4(2)
C20 C18 C17 119.2(2)
C20 C18 H18 120.4
C17 C18 H18 120.4
C17 C19 C21 119.7(2)
C17 C19 H19 120.1
C21 C19 H19 120.1
C18 C20 C22 121.8(2)
C18 C20 H20 119.1
C22 C20 H20 119.1
O7 C21 C22 122.3(2)
O7 C21 C19 116.4(2)
C22 C21 C19 121.3(2)
C21 C22 C20 117.7(2)
C21 C22 C23 120.7(2)
C20 C22 C23 121.5(2)
O8 C23 C22 111.2(2)
O8 C23 C25 105.23(18)
C22 C23 C25 114.38(19)
O8 C23 H23 108.6
C22 C23 H23 108.6
C25 C23 H23 108.6
O7 C24 C25 111.0(2)
O7 C24 H24A 109.4
C25 C24 H24A 109.4
O7 C24 H24B 109.4
C25 C24 H24B 109.4
H24A C24 H24B 108.0
C26 C25 C24 111.6(2)
C26 C25 C23 101.73(19)
C24 C25 C23 109.4(2)
C26 C25 H25 111.2
C24 C25 H25 111.2
C23 C25 H25 111.2
C27 C26 C29 120.8(2)
C27 C26 C25 107.9(2)
C29 C26 C25 131.2(2)
O8 C27 C26 113.0(2)
O8 C27 C28 123.2(2)
C26 C27 C28 123.8(2)
C31 C28 C27 113.9(2)
C31 C28 H28 123.1
C27 C28 H28 123.1
C30 C29 C26 115.5(2)
C30 C29 H29 122.2
C26 C29 H29 122.2
C29 C30 C31 122.9(2)
C29 C30 O10 127.7(2)
C31 C30 O10 109.4(2)
C28 C31 O9 127.4(2)
C28 C31 C30 123.0(2)
O9 C31 C30 109.5(2)
O10 C32 O9 107.5(2)
O10 C32 H32A 110.2
O9 C32 H32A 110.2
O10 C32 H32B 110.2
O9 C32 H32B 110.2
H32A C32 H32B 108.5
C17 O6 H6 109.5
C21 O7 C24 113.23(18)
C27 O8 C23 105.31(18)
C31 O9 C32 104.7(2)
C30 O10 C32 104.10(19)
C2 C1 O1 116.9(2)
C2 C1 C3 121.1(2)
O1 C1 C3 122.0(2)
C1 C2 C6 119.3(2)
C1 C2 H2 120.3
C6 C2 H2 120.3
C4 C3 C1 118.6(2)
C4 C3 H3 120.7
C1 C3 H3 120.7
C3 C4 C5 122.4(2)
C3 C4 H4 118.8
C5 C4 H4 118.8
C4 C5 C6 117.5(2)
C4 C5 C8 121.7(2)
C6 C5 C8 120.6(2)
O2 C6 C2 115.9(2)
O2 C6 C5 122.9(2)
C2 C6 C5 121.1(2)
O2 C7 C9 112.0(2)
O2 C7 H7A 109.2
C9 C7 H7A 109.2
O2 C7 H7B 109.2
C9 C7 H7B 109.2
H7A C7 H7B 107.9
O3 C8 C5 111.7(2)
O3 C8 C9 104.47(18)
C5 C8 C9 113.68(19)
O3 C8 H8 108.9
C5 C8 H8 108.9
C9 C8 H8 108.9
C10 C9 C7 110.5(2)
C10 C9 C8 101.33(18)
C7 C9 C8 109.6(2)
C10 C9 H9 111.7
C7 C9 H9 111.7
C8 C9 H9 111.7
C11 C10 C13 120.7(2)
C11 C10 C9 108.0(2)
C13 C10 C9 131.1(2)
C10 C11 O3 112.7(2)
C10 C11 C12 124.3(2)
O3 C11 C12 122.9(2)
C15 C12 C11 112.9(2)
C15 C12 H12 123.5
C11 C12 H12 123.5
C14 C13 C10 115.7(2)
C14 C13 H13 122.1
C10 C13 H13 122.1
C13 C14 C15 122.6(2)
C13 C14 O4 127.9(2)
C15 C14 O4 109.4(2)
O5 C15 C14 110.1(2)
O5 C15 C12 126.1(2)
C14 C15 C12 123.8(2)
O5 C16 O4 108.4(2)
O5 C16 H16A 110.0
O4 C16 H16A 110.0
O5 C16 H16B 110.0
O4 C16 H16B 110.0
H16A C16 H16B 108.4
C1 O1 H1 109.5
C6 O2 C7 114.17(18)
C11 O3 C8 105.37(18)
C14 O4 C16 104.9(2)
C15 O5 C16 105.7(2)
H1WA O1W H1WB 112.4

loop_
_geom_bond_atom_site_label_1
_geom_bond_atom_site_label_2
_geom_bond_distance
C17 O6 1.372(3)
C17 C19 1.372(4)
C17 C18 1.384(3)
C18 C20 1.377(4)
C18 H18 0.9300
C19 C21 1.388(3)
C19 H19 0.9300
C20 C22 1.393(3)
C20 H20 0.9300
C21 O7 1.377(3)
C21 C22 1.382(3)
C22 C23 1.498(3)
C23 O8 1.481(3)
C23 C25 1.526(3)
C23 H23 0.9800
C24 O7 1.435(3)
C24 C25 1.522(4)
C24 H24A 0.9700
C24 H24B 0.9700
C25 C26 1.501(3)
C25 H25 0.9800
C26 C27 1.383(3)
C26 C29 1.396(3)
C27 O8 1.380(3)
C27 C28 1.389(3)
C28 C31 1.377(4)
C28 H28 0.9300
C29 C30 1.365(3)
C29 H29 0.9300
C30 C31 1.380(4)
C30 O10 1.388(3)
C31 O9 1.377(3)
C32 O10 1.426(3)
C32 O9 1.428(3)
C32 H32A 0.9700
C32 H32B 0.9700
O6 H6 0.8200
C1 C2 1.370(3)
C1 O1 1.378(3)
C1 C3 1.389(3)
C2 C6 1.391(3)
C2 H2 0.9300
C3 C4 1.372(3)
C3 H3 0.9300
C4 C5 1.391(3)
C4 H4 0.9300
C5 C6 1.392(3)
C5 C8 1.496(3)
C6 O2 1.369(3)
C7 O2 1.427(3)
C7 C9 1.516(4)
C7 H7A 0.9700
C7 H7B 0.9700
C8 O3 1.481(3)
C8 C9 1.534(3)
C8 H8 0.9800
C9 C10 1.503(3)
C9 H9 0.9800
C10 C11 1.378(4)
C10 C13 1.393(3)
C11 O3 1.389(3)
C11 C12 1.391(4)
C12 C15 1.379(3)
C12 H12 0.9300
C13 C14 1.362(4)
C13 H13 0.9300
C14 C15 1.371(4)
C14 O4 1.385(3)
C15 O5 1.369(3)
C16 O5 1.411(3)
C16 O4 1.426(4)
C16 H16A 0.9700
C16 H16B 0.9700
O1 H1 0.8200
O1W H1WA 0.9528
O1W H1WB 0.9977

loop_
_geom_hbond_atom_site_label_D
_geom_hbond_atom_site_label_H
_geom_hbond_atom_site_label_A
_geom_hbond_site_symmetry_A
_geom_hbond_distance_DH
_geom_hbond_distance_HA
_geom_hbond_distance_DA
_geom_hbond_angle_DHA
O6 H6 O1 . 0.82 1.94 2.714(3) 157
O1W H1WA O6 . 0.95 1.84 2.784(3) 173
O1 H1 O1W 1_455 0.82 1.82 2.608(3) 162
O1W H1WB O3 2_646 1.00 1.91 2.870(3) 159
C16 H16B Cg2 1_565 0.97 2.99 3.663(4) 128
C28 H28 Cg3 2_545 0.93 2.93 3.722(3) 144
C29 H29 Cg3 2_655 0.93 2.93 3.776(3) 151

loop_
_geom_torsion_atom_site_label_1
_geom_torsion_atom_site_label_2
_geom_torsion_atom_site_label_3
_geom_torsion_atom_site_label_4
_geom_torsion
O6 C17 C18 C20 178.4(3)
C19 C17 C18 C20 -1.9(4)
O6 C17 C19 C21 -179.9(3)
C18 C17 C19 C21 0.4(4)
C17 C18 C20 C22 2.0(4)
C17 C19 C21 O7 -179.6(3)
C17 C19 C21 C22 1.1(4)
O7 C21 C22 C20 179.7(3)
C19 C21 C22 C20 -1.0(4)
O7 C21 C22 C23 -4.7(4)
C19 C21 C22 C23 174.5(3)
C18 C20 C22 C21 -0.5(4)
C18 C20 C22 C23 -176.0(3)
C21 C22 C23 O8 120.6(2)
C20 C22 C23 O8 -64.0(3)
C21 C22 C23 C25 1.6(3)
C20 C22 C23 C25 177.0(2)
O7 C24 C25 C26 -170.5(2)
O7 C24 C25 C23 -58.7(3)
O8 C23 C25 C26 24.6(2)
C22 C23 C25 C26 146.9(2)
O8 C23 C25 C24 -93.6(2)
C22 C23 C25 C24 28.7(3)
C24 C25 C26 C27 101.0(3)
C23 C25 C26 C27 -15.6(3)
C24 C25 C26 C29 -76.3(3)
C23 C25 C26 C29 167.1(3)
C29 C26 C27 O8 177.7(2)
C25 C26 C27 O8 0.1(3)
C29 C26 C27 C28 -2.6(4)
C25 C26 C27 C28 179.8(2)
O8 C27 C28 C31 -179.5(2)
C26 C27 C28 C31 0.9(4)
C27 C26 C29 C30 2.0(4)
C25 C26 C29 C30 179.0(3)
C26 C29 C30 C31 0.0(4)
C26 C29 C30 O10 -178.5(2)
C27 C28 C31 O9 179.9(3)
C27 C28 C31 C30 1.3(4)
C29 C30 C31 C28 -1.8(4)
O10 C30 C31 C28 177.0(2)
C29 C30 C31 O9 179.4(2)
O10 C30 C31 O9 -1.8(3)
C22 C21 O7 C24 -25.6(4)
C19 C21 O7 C24 155.1(3)
C25 C24 O7 C21 57.8(3)
C26 C27 O8 C23 16.2(3)
C28 C27 O8 C23 -163.5(2)
C22 C23 O8 C27 -149.7(2)
C25 C23 O8 C27 -25.3(2)
C28 C31 O9 C32 169.6(3)
C30 C31 O9 C32 -11.6(3)
O10 C32 O9 C31 20.6(3)
C29 C30 O10 C32 -166.9(3)
C31 C30 O10 C32 14.5(3)
O9 C32 O10 C30 -21.6(3)
O1 C1 C2 C6 179.5(2)
C3 C1 C2 C6 -0.7(4)
C2 C1 C3 C4 -0.5(4)
O1 C1 C3 C4 179.2(2)
C1 C3 C4 C5 1.6(4)
C3 C4 C5 C6 -1.3(4)
C3 C4 C5 C8 -175.6(3)
C1 C2 C6 O2 178.5(2)
C1 C2 C6 C5 1.0(4)
C4 C5 C6 O2 -177.3(2)
C8 C5 C6 O2 -3.0(4)
C4 C5 C6 C2 0.0(4)
C8 C5 C6 C2 174.4(2)
C4 C5 C8 O3 -71.5(3)
C6 C5 C8 O3 114.4(2)
C4 C5 C8 C9 170.6(2)
C6 C5 C8 C9 -3.6(3)
O2 C7 C9 C10 -169.33(19)
O2 C7 C9 C8 -58.5(3)
O3 C8 C9 C10 27.2(2)
C5 C8 C9 C10 149.2(2)
O3 C8 C9 C7 -89.6(2)
C5 C8 C9 C7 32.4(3)
C7 C9 C10 C11 97.6(3)
C8 C9 C10 C11 -18.5(3)
C7 C9 C10 C13 -77.1(4)
C8 C9 C10 C13 166.8(3)
C13 C10 C11 O3 177.6(2)
C9 C10 C11 O3 2.2(3)
C13 C10 C11 C12 0.8(4)
C9 C10 C11 C12 -174.6(3)
C10 C11 C12 C15 -0.7(4)
O3 C11 C12 C15 -177.2(3)
C11 C10 C13 C14 0.0(4)
C9 C10 C13 C14 174.1(3)
C10 C13 C14 C15 -0.8(4)
C10 C13 C14 O4 177.6(3)
C13 C14 C15 O5 179.4(3)
O4 C14 C15 O5 0.7(4)
C13 C14 C15 C12 1.0(5)
O4 C14 C15 C12 -177.7(3)
C11 C12 C15 O5 -178.4(3)
C11 C12 C15 C14 -0.2(5)
C2 C6 O2 C7 159.9(2)
C5 C6 O2 C7 -22.6(3)
C9 C7 O2 C6 54.0(3)
C10 C11 O3 C8 16.0(3)
C12 C11 O3 C8 -167.2(3)
C5 C8 O3 C11 -150.2(2)
C9 C8 O3 C11 -26.9(2)
C13 C14 O4 C16 173.4(3)
C15 C14 O4 C16 -8.0(3)
O5 C16 O4 C14 12.2(3)
C14 C15 O5 C16 7.0(4)
C12 C15 O5 C16 -174.6(3)
O4 C16 O5 C15 -11.9(3)

loop_
_cod_related_entry_id
_cod_related_entry_database
_cod_related_entry_code
1 ChemSpider 26231327
